data_2105686
loop_
_publ_author_name
'Chauhan, H. P. S.'
'Carpenter, Jaswant'

_publ_section_title
;
 Supramolecular association <i>via</i> Sb&#x00B7;&#x00B7;&#x00B7;S and
 C---H&#x00B7;&#x00B7;&#x00B7;S interactions in dimeric
 <i>tris</i>(<i>N</i>,<i>N</i>-dimethyldithiocarbamato-<i>S</i>,<i>S</i>')antimony(III):
 an approach to overcome the concept of steric bulk on such interactions
;
_journal_coeditor_code BP5059
_journal_issue 6
_journal_name_full 'Acta Crystallographica Section B'
_journal_page_first 613
_journal_page_last 620
_journal_paper_doi 10.1107/S2052519213029618
_journal_volume 69
_journal_year 2013
_chemical_formula_sum 'C9 H18 N3 S6 Sb'
_chemical_formula_weight 482.37
_space_group_IT_number 2
_symmetry_cell_setting triclinic
_symmetry_space_group_name_Hall '-P 1'
_symmetry_space_group_name_H-M 'P -1'
_atom_sites_solution_hydrogens geom
_atom_sites_solution_primary direct
_atom_sites_solution_secondary difmap
_audit_creation_method SHELXL-97
_cell_angle_alpha 99.886(5)
_cell_angle_beta 96.852(5)
_cell_angle_gamma 94.714(5)
_cell_formula_units_Z 4
_cell_length_a 10.8746(8)
_cell_length_b 11.2843(7)
_cell_length_c 15.0197(7)
_cell_measurement_reflns_used 7299
_cell_measurement_temperature 150(2)
_cell_measurement_theta_max 32.8226
_cell_measurement_theta_min 3.0337
_cell_volume 1792.8(2)
_computing_cell_refinement 'CrysAlis RED, Oxford Diffraction Ltd.,'
_computing_data_collection 'CrysAlis CCD, Oxford Diffraction Ltd.,'
_computing_data_reduction 'CrysAlis RED, Oxford Diffraction Ltd.,'
_computing_molecular_graphics Ortep3
_computing_publication_material Shelx97
_computing_structure_refinement 'SHELXL-97 (Sheldrick, 1997)'
_computing_structure_solution 'SHELXS-97 (Sheldrick, 1997)'
_diffrn_ambient_temperature 150(2)
_diffrn_detector_area_resol_mean 15.9948
_diffrn_measured_fraction_theta_full 0.997
_diffrn_measured_fraction_theta_max 0.997
_diffrn_measurement_device_type 'OXFORD DIFFRACTION SUPER NOVA'
_diffrn_measurement_method \w/q-scan
_diffrn_radiation_monochromator graphite
_diffrn_radiation_source 'Micro-Focus (Mo) X-ray Source'
_diffrn_radiation_type MoK\a
_diffrn_radiation_wavelength 0.71073
_diffrn_reflns_av_R_equivalents 0.1370
_diffrn_reflns_av_sigmaI/netI 0.1276
_diffrn_reflns_limit_h_max 12
_diffrn_reflns_limit_h_min -12
_diffrn_reflns_limit_k_max 8
_diffrn_reflns_limit_k_min -13
_diffrn_reflns_limit_l_max 17
_diffrn_reflns_limit_l_min -17
_diffrn_reflns_number 13538
_diffrn_reflns_theta_full 25.00
_diffrn_reflns_theta_max 25.00
_diffrn_reflns_theta_min 3.14
_exptl_absorpt_coefficient_mu 2.228
_exptl_absorpt_correction_T_max 0.7456
_exptl_absorpt_correction_T_min 0.6283
_exptl_absorpt_correction_type multi-scan
_exptl_absorpt_process_details
;
CrysAlis RED, Oxford Diffraction Ltd.,
Version 1.171.31.7 (release 18-10-2006 CrysAlis171 .NET)
(compiled Oct 18 2006,16:28:17)
Empirical absorption correction using spherical harmonics,
 implemented in SCALE3 ABSPACK scaling algorithm.
;
_exptl_crystal_colour yellow
_exptl_crystal_density_diffrn 1.787
_exptl_crystal_density_method 'not measured'
_exptl_crystal_description block
_exptl_crystal_F_000 960
_exptl_crystal_size_max 0.23
_exptl_crystal_size_mid 0.18
_exptl_crystal_size_min 0.14
_refine_diff_density_max 8.475
_refine_diff_density_min -4.808
_refine_ls_extinction_method none
_refine_ls_goodness_of_fit_ref 1.422
_refine_ls_hydrogen_treatment constr
_refine_ls_matrix_type full
_refine_ls_number_parameters 355
_refine_ls_number_reflns 6292
_refine_ls_number_restraints 0
_refine_ls_restrained_S_all 1.422
_refine_ls_R_factor_all 0.1644
_refine_ls_R_factor_gt 0.1432
_refine_ls_shift/su_max 0.000
_refine_ls_shift/su_mean 0.000
_refine_ls_structure_factor_coef Fsqd
_refine_ls_weighting_details 'calc w=1/[\s^2^(Fo^2^)+(0.2000P)^2^+0.0000P] where P=(Fo^2^+2Fc^2^)/3'
_refine_ls_weighting_scheme calc
_refine_ls_wR_factor_gt 0.3653
_refine_ls_wR_factor_ref 0.4007
_reflns_number_gt 4452
_reflns_number_total 6292
_reflns_threshold_expression >2sigma(I)
_cod_data_source_file bp5059.cif
_cod_data_source_block I
_cod_original_cell_volume 1792.81(19)
_cod_database_code 2105686

loop_
_symmetry_equiv_pos_as_xyz
'x, y, z'
'-x, -y, -z'

loop_
_atom_site_type_symbol
_atom_site_label
_atom_site_fract_x
_atom_site_fract_y
_atom_site_fract_z
_atom_site_U_iso_or_equiv
_atom_site_adp_type
_atom_site_calc_flag
_atom_site_refinement_flags
_atom_site_occupancy
_atom_site_symmetry_multiplicity
Sb Sb1 0.52891(9) 0.13781(8) 0.77543(6) 0.0306(4) Uani d . 1 1
Sb Sb2 0.85932(9) 0.46572(9) 0.73030(7) 0.0304(4) Uani d . 1 1
S S1 0.7209(4) 0.3019(3) 0.8806(3) 0.0406(10) Uani d . 1 1
S S2 0.7377(4) 0.0431(4) 0.8153(3) 0.0437(10) Uani d . 1 1
S S3 0.4773(4) -0.0992(4) 0.7226(3) 0.0390(10) Uani d . 1 1
S S4 0.2716(4) 0.0527(4) 0.6965(3) 0.0423(10) Uani d . 1 1
S S5 0.4578(4) 0.1107(3) 0.9211(2) 0.0318(8) Uani d . 1 1
S S6 0.4041(5) 0.3392(3) 0.8568(3) 0.0454(11) Uani d . 1 1
S S7 0.6858(4) 0.2840(4) 0.6242(3) 0.0364(9) Uani d . 1 1
S S8 0.9497(4) 0.2592(3) 0.6775(3) 0.0381(10) Uani d . 1 1
S S9 1.1019(4) 0.5091(4) 0.7771(3) 0.0372(9) Uani d . 1 1
S S10 0.9531(4) 0.7176(4) 0.8100(3) 0.0418(10) Uani d . 1 1
S S11 0.8887(3) 0.5330(3) 0.5852(2) 0.0305(8) Uani d . 1 1
S S12 0.6553(4) 0.5924(4) 0.6596(3) 0.0450(11) Uani d . 1 1
N N1 0.9298(15) 0.2010(15) 0.8974(10) 0.055(4) Uani d . 1 1
N N2 0.2542(13) -0.1899(12) 0.6392(9) 0.039(3) Uani d . 1 1
N N3 0.3557(13) 0.2864(11) 1.0152(9) 0.038(3) Uani d . 1 1
N N4 0.7849(14) 0.0788(12) 0.5878(10) 0.044(3) Uani d . 1 1
N N5 1.1946(12) 0.7277(12) 0.8621(8) 0.035(3) Uani d . 1 1
N N6 0.7150(14) 0.6390(11) 0.5015(8) 0.041(3) Uani d . 1 1
C C1 0.8122(15) 0.1848(13) 0.8675(10) 0.035(4) Uani d . 1 1
C C2 0.3245(14) -0.0864(12) 0.6792(9) 0.029(3) Uani d . 1 1
C C3 0.4006(13) 0.2540(11) 0.9371(10) 0.028(3) Uani d . 1 1
C C4 0.9976(16) 0.3163(18) 0.9422(13) 0.060(6) Uani d . 1 1
H H4A 0.9683 0.3807 0.9114 0.089 Uiso calc R 1 1
H H4B 1.0868 0.3130 0.9393 0.089 Uiso calc R 1 1
H H4C 0.9832 0.3330 1.0062 0.089 Uiso calc R 1 1
C C5 1.0086(19) 0.100(2) 0.8841(15) 0.067(6) Uani d . 1 1
H H5A 0.9620 0.0255 0.8922 0.101 Uiso calc R 1 1
H H5B 1.0839 0.1185 0.9290 0.101 Uiso calc R 1 1
H H5C 1.0320 0.0898 0.8225 0.101 Uiso calc R 1 1
C C6 0.2965(19) -0.3066(14) 0.6260(11) 0.045(4) Uani d . 1 1
H H6A 0.3871 -0.2986 0.6268 0.068 Uiso calc R 1 1
H H6B 0.2567 -0.3532 0.5670 0.068 Uiso calc R 1 1
H H6C 0.2750 -0.3484 0.6749 0.068 Uiso calc R 1 1
C C7 0.1188(14) -0.1875(18) 0.6030(14) 0.053(5) Uani d . 1 1
H H7A 0.0662 -0.2342 0.6361 0.079 Uiso calc R 1 1
H H7B 0.1041 -0.2231 0.5379 0.079 Uiso calc R 1 1
H H7C 0.0984 -0.1037 0.6115 0.079 Uiso calc R 1 1
C C8 0.3439(16) 0.2094(16) 1.0842(11) 0.045(4) Uani d . 1 1
H H8A 0.3815 0.1344 1.0664 0.067 Uiso calc R 1 1
H H8B 0.2556 0.1900 1.0888 0.067 Uiso calc R 1 1
H H8C 0.3867 0.2525 1.1435 0.067 Uiso calc R 1 1
C C9 0.3157(16) 0.4058(15) 1.0407(15) 0.051(5) Uani d . 1 1
H H9A 0.3642 0.4468 1.0986 0.077 Uiso calc R 1 1
H H9B 0.2271 0.3980 1.0476 0.077 Uiso calc R 1 1
H H9C 0.3289 0.4532 0.9931 0.077 Uiso calc R 1 1
C C10 0.8016(16) 0.1947(12) 0.6249(11) 0.035(4) Uani d . 1 1
C C11 1.0898(18) 0.6633(15) 0.8223(9) 0.041(4) Uani d . 1 1
C C12 0.7453(14) 0.5953(13) 0.5764(12) 0.039(4) Uani d . 1 1
C C13 0.660(2) 0.0216(18) 0.5465(14) 0.065(7) Uani d . 1 1
H H13A 0.6631 -0.0650 0.5253 0.098 Uiso calc R 1 1
H H13B 0.6305 0.0590 0.4947 0.098 Uiso calc R 1 1
H H13C 0.6021 0.0327 0.5920 0.098 Uiso calc R 1 1
C C14 0.883(2) -0.0053(15) 0.5963(15) 0.061(6) Uani d . 1 1
H H14A 0.9650 0.0379 0.5958 0.092 Uiso calc R 1 1
H H14B 0.8668 -0.0736 0.5449 0.092 Uiso calc R 1 1
H H14C 0.8823 -0.0355 0.6536 0.092 Uiso calc R 1 1
C C15 1.3148(16) 0.6833(18) 0.8711(12) 0.049(5) Uani d . 1 1
H H15A 1.3062 0.5965 0.8461 0.073 Uiso calc R 1 1
H H15B 1.3497 0.6972 0.9357 0.073 Uiso calc R 1 1
H H15C 1.3705 0.7260 0.8376 0.073 Uiso calc R 1 1
C C16 1.1969(18) 0.8601(14) 0.9008(12) 0.047(4) Uani d . 1 1
H H16A 1.2284 0.9081 0.8582 0.070 Uiso calc R 1 1
H H16B 1.2515 0.8797 0.9593 0.070 Uiso calc R 1 1
H H16C 1.1124 0.8788 0.9100 0.070 Uiso calc R 1 1
C C17 0.795(2) 0.6489(18) 0.4337(12) 0.058(5) Uani d . 1 1
H H17A 0.8669 0.6036 0.4447 0.088 Uiso calc R 1 1
H H17B 0.8244 0.7342 0.4367 0.088 Uiso calc R 1 1
H H17C 0.7493 0.6157 0.3731 0.088 Uiso calc R 1 1
C C18 0.5916(17) 0.6803(16) 0.4847(13) 0.051(5) Uani d . 1 1
H H18A 0.5275 0.6131 0.4821 0.077 Uiso calc R 1 1
H H18B 0.5831 0.7092 0.4266 0.077 Uiso calc R 1 1
H H18C 0.5817 0.7463 0.5341 0.077 Uiso calc R 1 1

loop_
_atom_site_aniso_label
_atom_site_aniso_U_11
_atom_site_aniso_U_22
_atom_site_aniso_U_33
_atom_site_aniso_U_12
_atom_site_aniso_U_13
_atom_site_aniso_U_23
Sb1 0.0364(7) 0.0278(6) 0.0270(6) 0.0085(4) 0.0022(5) 0.0023(5)
Sb2 0.0274(7) 0.0346(7) 0.0276(7) 0.0068(4) -0.0012(5) 0.0031(5)
S1 0.055(3) 0.0295(19) 0.033(2) -0.0038(18) 0.003(2) -0.0019(17)
S2 0.040(2) 0.039(2) 0.055(3) 0.0187(17) 0.010(2) 0.008(2)
S3 0.048(2) 0.0300(19) 0.035(2) 0.0077(17) 0.0009(19) -0.0017(17)
S4 0.049(3) 0.044(2) 0.035(2) 0.0171(18) 0.003(2) 0.0059(18)
S5 0.039(2) 0.0268(17) 0.0303(19) 0.0113(14) 0.0020(17) 0.0041(15)
S6 0.065(3) 0.0290(19) 0.048(2) 0.0225(18) 0.011(2) 0.0132(18)
S7 0.032(2) 0.044(2) 0.0285(19) 0.0000(17) -0.0069(17) 0.0048(17)
S8 0.033(2) 0.0330(19) 0.048(2) 0.0095(15) 0.0035(19) 0.0048(18)
S9 0.033(2) 0.040(2) 0.038(2) 0.0069(16) -0.0018(18) 0.0054(18)
S10 0.046(2) 0.042(2) 0.036(2) 0.0162(18) 0.001(2) 0.0017(18)
S11 0.0263(18) 0.0353(18) 0.0305(18) 0.0128(14) 0.0014(16) 0.0046(16)
S12 0.038(2) 0.060(3) 0.043(2) 0.0246(19) 0.010(2) 0.015(2)
N1 0.052(10) 0.068(10) 0.045(9) -0.010(8) 0.012(8) 0.015(8)
N2 0.039(8) 0.041(7) 0.037(7) 0.015(6) 0.001(6) 0.004(6)
N3 0.041(8) 0.026(6) 0.043(8) -0.001(5) 0.005(7) 0.001(6)
N4 0.046(9) 0.039(8) 0.045(8) -0.003(6) 0.005(7) 0.000(6)
N5 0.031(7) 0.043(7) 0.028(6) 0.011(5) -0.013(6) 0.005(6)
N6 0.065(10) 0.041(7) 0.027(6) 0.016(7) 0.025(7) 0.012(6)
C1 0.037(9) 0.031(8) 0.031(8) -0.012(6) -0.020(7) 0.013(7)
C2 0.040(8) 0.027(7) 0.018(6) 0.013(6) -0.001(6) 0.000(6)
C3 0.025(7) 0.017(6) 0.037(8) 0.008(5) -0.006(6) -0.004(6)
C4 0.033(9) 0.075(13) 0.055(11) -0.024(9) -0.037(9) 0.012(10)
C5 0.048(12) 0.105(17) 0.074(14) 0.024(11) 0.036(11) 0.061(13)
C6 0.073(13) 0.028(8) 0.027(8) 0.002(8) -0.013(9) -0.001(7)
C7 0.019(8) 0.070(12) 0.069(13) 0.000(7) -0.008(8) 0.026(10)
C8 0.044(10) 0.059(10) 0.034(8) 0.011(8) 0.013(8) 0.009(8)
C9 0.035(9) 0.041(9) 0.077(13) 0.012(7) 0.020(10) -0.004(9)
C10 0.047(10) 0.020(7) 0.037(8) -0.005(6) 0.006(8) 0.003(6)
C11 0.065(12) 0.050(9) 0.011(6) 0.007(8) 0.004(7) 0.016(7)
C12 0.027(8) 0.031(7) 0.051(9) 0.016(6) -0.008(8) -0.008(7)
C13 0.078(15) 0.055(12) 0.050(11) -0.033(11) 0.017(11) -0.013(10)
C14 0.080(15) 0.031(8) 0.069(13) 0.000(9) 0.031(12) -0.014(9)
C15 0.036(10) 0.075(13) 0.030(8) -0.002(8) 0.000(8) 0.003(9)
C16 0.059(12) 0.031(8) 0.045(10) -0.012(8) 0.000(9) 0.007(8)
C17 0.078(15) 0.062(12) 0.040(9) 0.030(10) 0.012(10) 0.009(9)
C18 0.054(11) 0.047(10) 0.051(11) -0.001(8) -0.008(9) 0.017(9)

loop_
_atom_type_symbol
_atom_type_description
_atom_type_scat_dispersion_real
_atom_type_scat_dispersion_imag
_atom_type_scat_source
C C 0.0033 0.0016 'International Tables Vol C Tables 4.2.6.8 and 6.1.1.4'
H H 0.0000 0.0000 'International Tables Vol C Tables 4.2.6.8 and 6.1.1.4'
N N 0.0061 0.0033 'International Tables Vol C Tables 4.2.6.8 and 6.1.1.4'
S S 0.1246 0.1234 'International Tables Vol C Tables 4.2.6.8 and 6.1.1.4'
Sb Sb -0.5866 1.5461 'International Tables Vol C Tables 4.2.6.8 and 6.1.1.4'

loop_
_geom_angle_atom_site_label_1
_geom_angle_atom_site_label_2
_geom_angle_atom_site_label_3
_geom_angle
S5 Sb1 S2 92.07(14)
S5 Sb1 S3 86.77(12)
S2 Sb1 S3 73.84(14)
S5 Sb1 S1 86.39(13)
S2 Sb1 S1 65.47(14)
S3 Sb1 S1 138.39(14)
S5 Sb1 S6 66.86(12)
S2 Sb1 S6 136.58(14)
S3 Sb1 S6 137.28(14)
S1 Sb1 S6 75.30(14)
S5 Sb1 S4 84.83(12)
S2 Sb1 S4 137.76(13)
S3 Sb1 S4 63.94(13)
S1 Sb1 S4 155.36(13)
S6 Sb1 S4 80.09(13)
S11 Sb2 S9 87.74(13)
S11 Sb2 S8 91.85(12)
S9 Sb2 S8 74.31(13)
S11 Sb2 S7 85.92(12)
S9 Sb2 S7 138.82(13)
S8 Sb2 S7 65.30(13)
S11 Sb2 S12 66.14(12)
S9 Sb2 S12 137.54(13)
S8 Sb2 S12 135.68(13)
S7 Sb2 S12 74.77(13)
S11 Sb2 S10 83.16(12)
S9 Sb2 S10 64.21(13)
S8 Sb2 S10 138.35(13)
S7 Sb2 S10 154.05(13)
S12 Sb2 S10 79.29(13)
C1 S1 Sb1 86.1(5)
C1 S2 Sb1 91.1(6)
C2 S3 Sb1 92.8(5)
C2 S4 Sb1 84.5(5)
C3 S5 Sb1 92.5(5)
C3 S6 Sb1 80.2(5)
C10 S7 Sb2 86.3(5)
C10 S8 Sb2 90.2(5)
C11 S9 Sb2 91.7(6)
C11 S10 Sb2 84.1(6)
C12 S11 Sb2 93.7(6)
C12 S12 Sb2 80.6(6)
C1 N1 C4 124.8(18)
C1 N1 C5 120.9(17)
C4 N1 C5 114.2(17)
C2 N2 C6 125.4(15)
C2 N2 C7 120.1(14)
C6 N2 C7 114.5(14)
C3 N3 C9 121.5(14)
C3 N3 C8 124.9(13)
C9 N3 C8 113.6(15)
C10 N4 C13 120.1(17)
C10 N4 C14 123.5(16)
C13 N4 C14 115.8(15)
C11 N5 C15 125.5(15)
C11 N5 C16 120.7(14)
C15 N5 C16 113.8(13)
C12 N6 C17 124.4(17)
C12 N6 C18 119.2(13)
C17 N6 C18 116.4(14)
N1 C1 S1 121.2(13)
N1 C1 S2 122.0(14)
S1 C1 S2 116.8(9)
N2 C2 S4 124.8(12)
N2 C2 S3 116.6(11)
S4 C2 S3 118.5(8)
N3 C3 S6 123.9(11)
N3 C3 S5 115.7(11)
S6 C3 S5 120.3(9)
N1 C4 H4A 109.5
N1 C4 H4B 109.5
H4A C4 H4B 109.5
N1 C4 H4C 109.5
H4A C4 H4C 109.5
H4B C4 H4C 109.5
N1 C5 H5A 109.5
N1 C5 H5B 109.5
H5A C5 H5B 109.5
N1 C5 H5C 109.5
H5A C5 H5C 109.5
H5B C5 H5C 109.5
N2 C6 H6A 109.5
N2 C6 H6B 109.5
H6A C6 H6B 109.5
N2 C6 H6C 109.5
H6A C6 H6C 109.5
H6B C6 H6C 109.5
N2 C7 H7A 109.5
N2 C7 H7B 109.5
H7A C7 H7B 109.5
N2 C7 H7C 109.5
H7A C7 H7C 109.5
H7B C7 H7C 109.5
N3 C8 H8A 109.5
N3 C8 H8B 109.5
H8A C8 H8B 109.5
N3 C8 H8C 109.5
H8A C8 H8C 109.5
H8B C8 H8C 109.5
N3 C9 H9A 109.5
N3 C9 H9B 109.5
H9A C9 H9B 109.5
N3 C9 H9C 109.5
H9A C9 H9C 109.5
H9B C9 H9C 109.5
N4 C10 S7 122.7(13)
N4 C10 S8 119.3(14)
S7 C10 S8 118.0(8)
N5 C11 S10 124.5(13)
N5 C11 S9 115.8(14)
S10 C11 S9 119.7(10)
N6 C12 S12 124.5(13)
N6 C12 S11 116.0(13)
S12 C12 S11 119.5(10)
N4 C13 H13A 109.5
N4 C13 H13B 109.5
H13A C13 H13B 109.5
N4 C13 H13C 109.5
H13A C13 H13C 109.5
H13B C13 H13C 109.5
N4 C14 H14A 109.5
N4 C14 H14B 109.5
H14A C14 H14B 109.5
N4 C14 H14C 109.5
H14A C14 H14C 109.5
H14B C14 H14C 109.5
N5 C15 H15A 109.5
N5 C15 H15B 109.5
H15A C15 H15B 109.5
N5 C15 H15C 109.5
H15A C15 H15C 109.5
H15B C15 H15C 109.5
N5 C16 H16A 109.5
N5 C16 H16B 109.5
H16A C16 H16B 109.5
N5 C16 H16C 109.5
H16A C16 H16C 109.5
H16B C16 H16C 109.5
N6 C17 H17A 109.5
N6 C17 H17B 109.5
H17A C17 H17B 109.5
N6 C17 H17C 109.5
H17A C17 H17C 109.5
H17B C17 H17C 109.5
N6 C18 H18A 109.5
N6 C18 H18B 109.5
H18A C18 H18B 109.5
N6 C18 H18C 109.5
H18A C18 H18C 109.5
H18B C18 H18C 109.5

loop_
_geom_bond_atom_site_label_1
_geom_bond_atom_site_label_2
_geom_bond_distance
Sb1 S5 2.465(4)
Sb1 S2 2.636(4)
Sb1 S3 2.649(4)
Sb1 S1 2.803(4)
Sb1 S6 2.907(4)
Sb1 S4 2.921(5)
Sb2 S11 2.475(4)
Sb2 S9 2.631(4)
Sb2 S8 2.638(4)
Sb2 S7 2.798(4)
Sb2 S12 2.928(4)
Sb2 S10 2.936(4)
S1 C1 1.716(18)
S2 C1 1.741(14)
S3 C2 1.738(16)
S4 C2 1.705(14)
S5 C3 1.768(13)
S6 C3 1.669(14)
S7 C10 1.676(17)
S8 C10 1.748(17)
S9 C11 1.778(17)
S10 C11 1.66(2)
S11 C12 1.762(15)
S12 C12 1.678(17)
N1 C1 1.29(2)
N1 C4 1.45(2)
N1 C5 1.48(3)
N2 C2 1.346(19)
N2 C6 1.42(2)
N2 C7 1.51(2)
N3 C3 1.328(19)
N3 C9 1.45(2)
N3 C8 1.47(2)
N4 C10 1.32(2)
N4 C13 1.47(2)
N4 C14 1.50(3)
N5 C11 1.32(2)
N5 C15 1.44(2)
N5 C16 1.50(2)
N6 C12 1.32(2)
N6 C17 1.43(2)
N6 C18 1.46(2)
C4 H4A 0.9800
C4 H4B 0.9800
C4 H4C 0.9800
C5 H5A 0.9800
C5 H5B 0.9800
C5 H5C 0.9800
C6 H6A 0.9800
C6 H6B 0.9800
C6 H6C 0.9800
C7 H7A 0.9800
C7 H7B 0.9800
C7 H7C 0.9800
C8 H8A 0.9800
C8 H8B 0.9800
C8 H8C 0.9800
C9 H9A 0.9800
C9 H9B 0.9800
C9 H9C 0.9800
C13 H13A 0.9800
C13 H13B 0.9800
C13 H13C 0.9800
C14 H14A 0.9800
C14 H14B 0.9800
C14 H14C 0.9800
C15 H15A 0.9800
C15 H15B 0.9800
C15 H15C 0.9800
C16 H16A 0.9800
C16 H16B 0.9800
C16 H16C 0.9800
C17 H17A 0.9800
C17 H17B 0.9800
C17 H17C 0.9800
C18 H18A 0.9800
C18 H18B 0.9800
C18 H18C 0.9800

loop_
_geom_torsion_atom_site_label_1
_geom_torsion_atom_site_label_2
_geom_torsion_atom_site_label_3
_geom_torsion_atom_site_label_4
_geom_torsion
S5 Sb1 S1 C1 98.6(5)
S2 Sb1 S1 C1 4.6(5)
S3 Sb1 S1 C1 17.6(6)
S6 Sb1 S1 C1 165.6(5)
S4 Sb1 S1 C1 167.8(5)
S5 Sb1 S2 C1 -89.6(5)
S3 Sb1 S2 C1 -175.7(6)
S1 Sb1 S2 C1 -4.6(5)
S6 Sb1 S2 C1 -31.9(6)
S4 Sb1 S2 C1 -174.2(5)
S5 Sb1 S3 C2 89.3(5)
S2 Sb1 S3 C2 -177.6(5)
S1 Sb1 S3 C2 170.1(5)
S6 Sb1 S3 C2 39.2(5)
S4 Sb1 S3 C2 3.5(5)
S5 Sb1 S4 C2 -92.5(5)
S2 Sb1 S4 C2 -5.1(5)
S3 Sb1 S4 C2 -3.5(5)
S1 Sb1 S4 C2 -162.0(5)
S6 Sb1 S4 C2 -159.8(5)
S2 Sb1 S5 C3 138.5(5)
S3 Sb1 S5 C3 -147.8(5)
S1 Sb1 S5 C3 73.3(5)
S6 Sb1 S5 C3 -2.3(5)
S4 Sb1 S5 C3 -83.7(5)
S5 Sb1 S6 C3 2.4(5)
S2 Sb1 S6 C3 -64.3(5)
S3 Sb1 S6 C3 58.9(5)
S1 Sb1 S6 C3 -89.9(5)
S4 Sb1 S6 C3 91.0(5)
S11 Sb2 S7 C10 96.5(5)
S9 Sb2 S7 C10 14.7(6)
S8 Sb2 S7 C10 2.6(5)
S12 Sb2 S7 C10 162.9(5)
S10 Sb2 S7 C10 161.7(6)
S11 Sb2 S8 C10 -87.1(5)
S9 Sb2 S8 C10 -174.3(5)
S7 Sb2 S8 C10 -2.5(5)
S12 Sb2 S8 C10 -30.3(6)
S10 Sb2 S8 C10 -168.9(5)
S11 Sb2 S9 C11 86.6(4)
S8 Sb2 S9 C11 179.2(5)
S7 Sb2 S9 C11 167.8(4)
S12 Sb2 S9 C11 36.6(5)
S10 Sb2 S9 C11 3.1(4)
S11 Sb2 S10 C11 -94.1(5)
S9 Sb2 S10 C11 -3.3(5)
S8 Sb2 S10 C11 -9.1(5)
S7 Sb2 S10 C11 -159.9(5)
S12 Sb2 S10 C11 -161.1(5)
S9 Sb2 S11 C12 -146.7(5)
S8 Sb2 S11 C12 139.0(5)
S7 Sb2 S11 C12 74.0(5)
S12 Sb2 S11 C12 -1.2(5)
S10 Sb2 S11 C12 -82.4(5)
S11 Sb2 S12 C12 1.2(5)
S9 Sb2 S12 C12 58.1(6)
S8 Sb2 S12 C12 -65.0(6)
S7 Sb2 S12 C12 -91.0(5)
S10 Sb2 S12 C12 88.4(5)
C4 N1 C1 S1 -1(2)
C5 N1 C1 S1 -178.7(12)
C4 N1 C1 S2 -179.4(13)
C5 N1 C1 S2 3(2)
Sb1 S1 C1 N1 174.7(13)
Sb1 S1 C1 S2 -7.2(8)
Sb1 S2 C1 N1 -174.3(13)
Sb1 S2 C1 S1 7.6(9)
C6 N2 C2 S4 -178.8(12)
C7 N2 C2 S4 2(2)
C6 N2 C2 S3 -3(2)
C7 N2 C2 S3 177.6(11)
Sb1 S4 C2 N2 -179.1(13)
Sb1 S4 C2 S3 5.5(8)
Sb1 S3 C2 N2 178.2(11)
Sb1 S3 C2 S4 -6.1(8)
C9 N3 C3 S6 -6(2)
C8 N3 C3 S6 175.7(12)
C9 N3 C3 S5 174.6(13)
C8 N3 C3 S5 -4(2)
Sb1 S6 C3 N3 176.9(13)
Sb1 S6 C3 S5 -3.6(7)
Sb1 S5 C3 N3 -176.2(11)
Sb1 S5 C3 S6 4.2(8)
C13 N4 C10 S7 -2(2)
C14 N4 C10 S7 -173.2(13)
C13 N4 C10 S8 177.5(12)
C14 N4 C10 S8 7(2)
Sb2 S7 C10 N4 175.8(14)
Sb2 S7 C10 S8 -4.1(8)
Sb2 S8 C10 N4 -175.5(13)
Sb2 S8 C10 S7 4.3(9)
C15 N5 C11 S10 -178.0(11)
C16 N5 C11 S10 0(2)
C15 N5 C11 S9 0(2)
C16 N5 C11 S9 178.4(10)
Sb2 S10 C11 N5 -176.6(12)
Sb2 S10 C11 S9 5.1(7)
Sb2 S9 C11 N5 175.9(10)
Sb2 S9 C11 S10 -5.7(8)
C17 N6 C12 S12 175.6(13)
C18 N6 C12 S12 -5(2)
C17 N6 C12 S11 -6(2)
C18 N6 C12 S11 173.5(12)
Sb2 S12 C12 N6 176.3(14)
Sb2 S12 C12 S11 -1.8(8)
Sb2 S11 C12 N6 -176.1(11)
Sb2 S11 C12 S12 2.2(9)
